data_9010669
loop_
_publ_author_name
'Ertl, A.'
'Dyar, M. D.'
'Hughes, J. M.'
'Brandstatter, F.'
'Gunter, M. E.'
'Prem, M.'
'Peterson, R. C.'

_publ_section_title
;Pertlikite, a new tetragonal Mg-rich member of the voltaite group from Madeni
 Zakh, Iran Locality: Madeni Zakh, Iran
;
_journal_name_full 'The Canadian Mineralogist'
_journal_page_first 661
_journal_page_last 669
_journal_paper_doi 10.3749/canmin.46.3.661
_journal_volume 46
_journal_year 2008
_chemical_compound_source 'Madeni Zakh, Iran'
_chemical_formula_sum 'Al Fe4.47 H84 K2 Mg3.53 O66.252 S12'
_chemical_name_mineral Pertlikite
_space_group_IT_number 142
_symmetry_space_group_name_Hall '-I 4bd 2c'
_symmetry_space_group_name_H-M 'I 41/a c d :2'
_cell_angle_alpha 90
_cell_angle_beta 90
_cell_angle_gamma 90
_cell_length_a 19.2080
_cell_length_b 19.2080
_cell_length_c 27.2158
_cell_volume 10041.195
_database_code_amcsd 0006190
_exptl_crystal_density_diffrn 2.606
_cod_original_cell_volume 10041.194
_cod_original_sg_symbol_H-M 'I 41/a c d'
_cod_original_formula_sum 'S12 Fe4.47 Mg3.53 Al K2 O66.252 H84'
_cod_database_code 9010669

loop_
_space_group_symop_operation_xyz
x,y,z
1/2+x,1/2+y,1/2+z
1/4-y,3/4-x,3/4+z
3/4-y,1/4-x,1/4+z
1/4+y,3/4+x,3/4-z
3/4+y,1/4+x,1/4-z
1/4+y,3/4-x,1/4-z
3/4+y,1/4-x,3/4-z
1/4-y,3/4+x,1/4+z
3/4-y,1/4+x,3/4+z
1/2+x,-y,z
+x,1/2-y,1/2+z
1/2-x,y,-z
-x,1/2+y,1/2-z
1/2+x,y,1/2-z
+x,1/2+y,-z
1/2-x,-y,1/2+z
-x,1/2-y,+z
1/4+y,1/4+x,1/4+z
3/4+y,3/4+x,3/4+z
1/4-y,1/4-x,1/4-z
3/4-y,3/4-x,3/4-z
1/4-y,1/4+x,3/4-z
3/4-y,3/4+x,1/4-z
1/4+y,1/4-x,3/4+z
3/4+y,3/4-x,1/4+z
-x,y,1/2+z
1/2-x,1/2+y,+z
x,-y,1/2-z
1/2+x,1/2-y,-z
-x,-y,-z
1/2-x,1/2-y,1/2-z

loop_
_atom_site_label
_atom_site_fract_x
_atom_site_fract_y
_atom_site_fract_z
_atom_site_occupancy
_atom_site_U_iso_or_equiv
_atom_site_type_symbol
_atom_site_attached_hydrogens
S1 0.96172 0.01319 0.88167 1.00000 0.01256 S 0
S2 0.85585 0.09319 0.01219 1.00000 0.01247 S 0
S3 0.10633 0.13065 0.97439 1.00000 0.01271 S 0
Fe1 0.00000 0.00000 0.00000 1.00000 0.01297 Fe 0
Fe2 0.79421 0.00000 0.75000 0.71900 0.01341 Fe 0
Mg2 0.79421 0.00000 0.75000 0.28100 0.01341 Mg 0
Mg3 0.85252 0.14740 0.89717 0.74200 0.01346 Mg 0
Fe3 0.85252 0.14739 0.89717 0.25800 0.01346 Fe 0
Al 0.00000 0.25000 0.12500 1.00000 0.01185 Al 0
K 0.00007 0.00000 0.75000 1.00000 0.03164 K 0
O1 0.94004 -0.05104 0.85726 1.00000 0.02930 O 0
O2 0.00530 0.05430 0.84827 1.00000 0.02340 O 0
O3 0.89868 0.05176 0.89558 1.00000 0.02300 O 0
O4 0.00262 -0.00378 0.92639 1.00000 0.01930 O 0
O5 0.85269 0.13891 0.05494 1.00000 0.02900 O 0
O6 0.82315 0.12712 0.96982 1.00000 0.02290 O 0
O7 0.81894 0.02821 0.02480 1.00000 0.02330 O 0
O8 0.92949 0.07699 0.00033 1.00000 0.01900 O 0
O9 0.08850 0.19804 0.99582 1.00000 0.02980 O 0
O10 0.08053 0.12894 0.92374 1.00000 0.02390 O 0
O11 0.18249 0.12144 0.97558 1.00000 0.02450 O 0
O12 0.07354 0.07388 0.00326 1.00000 0.01920 O 0
O13 0.94033 0.19736 0.92101 1.00000 0.02470 O 0
H13A 0.97440 0.17770 0.92080 1.00000 0.06500 H 0
H13B 0.93160 0.22570 0.94130 1.00000 0.07300 H 0
O14 0.79926 0.04325 0.68084 1.00000 0.02520 O 0
H14A 0.83890 0.04670 0.67160 1.00000 0.07900 H 0
H14B 0.76830 0.06880 0.67440 1.00000 0.10600 H 0
O15 0.75947 0.10238 0.87849 1.00000 0.02480 O 0
H15A 0.72750 0.11200 0.89660 1.00000 0.06400 H 0
H15B 0.75200 0.09600 0.85050 1.00000 0.10300 H 0
Wat1 -0.01370 0.19270 0.17896 0.22500 0.01980 O 2
Wat2 -0.01900 0.15850 0.10342 0.22200 0.02100 O 2
Wat3 -0.07590 0.28200 0.08946 0.23600 0.02270 O 2
Wat4 0.05790 0.26390 0.17991 0.22100 0.02160 O 2
Wat5 0.08980 0.26850 0.10361 0.23300 0.02130 O 2
Wat6 -0.03320 0.32690 0.08894 0.22800 0.02180 O 2
Wat7 0.00000 0.25000 0.19460 0.12900 0.02300 O 2
Wat8 -0.06970 0.31970 0.12500 0.13400 0.02400 O 2
Wat9 0.06940 0.31940 0.12500 0.13300 0.02300 O 2

loop_
_cod_changelog_entry_id
_cod_changelog_entry_author
_cod_changelog_entry_date
_cod_changelog_entry_text
1
;cod-tools version 3.8.0
Id: cif_guess_AMCSD_atom_types 9581 2023-05-17 12:35:41Z saulius
;
2023-05-23T09:20:57+03:00
;Derived atom types and hydrogen counts
from atom names that follow the AMCSD naming convention
(Wat == water, O-H == hydroxyl).
;

loop_
_cod_related_entry_id
_cod_related_entry_database
_cod_related_entry_code
1 AMCSD 0006190

_cell_formula_units_Z 8
